data_7131000
loop_
_publ_author_name
'Wu, Jiaping'
'Sun, Peng-Peng'
'Hong, Yuwen'
'Yang, Haitao'
'Xie, Meihua'
'Zhang, Jitan'

_publ_section_title
;
 Palladium-catalyzed Interannular C-H Amination of Biaryl Amines
;
_journal_name_full 'Chemical Communications'
_journal_paper_doi 10.1039/D2CC05129J
_journal_year 2022
_chemical_formula_moiety 'C24 H26 N2 O3 S'
_chemical_formula_sum 'C24 H26 N2 O3 S'
_chemical_formula_weight 422.53
_space_group_crystal_system monoclinic
_space_group_IT_number 14
_space_group_name_Hall '-P 2yn'
_space_group_name_H-M_alt 'P 1 21/n 1'
_atom_sites_solution_hydrogens geom
_audit_block_doi 10.5517/ccdc.csd.cc2750gx
_audit_creation_date 2020-07-22
_audit_creation_method
;
Olex2 1.2
(compiled 2018.05.29 svn.r3508 for OlexSys, GUI svn.r5506)
;
_audit_update_record
;
2021-02-02 deposited with the CCDC.	2022-11-14 downloaded from the CCDC.
;
_cell_angle_alpha 90
_cell_angle_beta 93.827(2)
_cell_angle_gamma 90
_cell_formula_units_Z 4
_cell_length_a 9.5460(6)
_cell_length_b 9.1361(5)
_cell_length_c 29.2032(17)
_cell_measurement_reflns_used 9934
_cell_measurement_temperature 300(2)
_cell_measurement_theta_max 26.37
_cell_measurement_theta_min 3.06
_cell_volume 2541.2(3)
_computing_cell_refinement 'SAINT v8.37A (Bruker, 2015)'
_computing_data_reduction 'SAINT v8.37A (Bruker, 2015)'
_computing_molecular_graphics 'Olex2 (Dolomanov et al., 2009)'
_computing_publication_material 'Olex2 (Dolomanov et al., 2009)'
_computing_structure_refinement 'ShelXL (Sheldrick, 2015)'
_diffrn_ambient_temperature 300.0
_diffrn_measured_fraction_theta_full 0.998
_diffrn_measured_fraction_theta_max 0.998
_diffrn_measurement_device_type 'Bruker APEX-II CCD'
_diffrn_measurement_method '\f and \w scans'
_diffrn_radiation_type MoK\a
_diffrn_radiation_wavelength 0.71073
_diffrn_reflns_av_R_equivalents 0.0614
_diffrn_reflns_av_unetI/netI 0.0342
_diffrn_reflns_Laue_measured_fraction_full 0.998
_diffrn_reflns_Laue_measured_fraction_max 0.998
_diffrn_reflns_limit_h_max 12
_diffrn_reflns_limit_h_min -12
_diffrn_reflns_limit_k_max 11
_diffrn_reflns_limit_k_min -11
_diffrn_reflns_limit_l_max 38
_diffrn_reflns_limit_l_min -38
_diffrn_reflns_number 54642
_diffrn_reflns_point_group_measured_fraction_full 0.998
_diffrn_reflns_point_group_measured_fraction_max 0.998
_diffrn_reflns_theta_full 25.242
_diffrn_reflns_theta_max 27.639
_diffrn_reflns_theta_min 3.061
_diffrn_standards_number 0
_exptl_absorpt_coefficient_mu 0.151
_exptl_absorpt_correction_T_max 0.7456
_exptl_absorpt_correction_T_min 0.6872
_exptl_absorpt_correction_type none
_exptl_absorpt_process_details
;
SADABS-2014/5 (Bruker,2014/5) was used for absorption correction.
wR2(int) was 0.1247 before and 0.0586 after correction.
The Ratio of minimum to maximum transmission is 0.9217.
The \l/2 correction factor is Not present.
;
_exptl_crystal_colour colorless
_exptl_crystal_density_diffrn 1.104
_exptl_crystal_description block
_exptl_crystal_F_000 896
_exptl_crystal_size_max 0.24
_exptl_crystal_size_mid 0.23
_exptl_crystal_size_min 0.21
_refine_diff_density_max 0.414
_refine_diff_density_min -0.416
_refine_diff_density_rms 0.057
_refine_ls_extinction_method none
_refine_ls_goodness_of_fit_ref 1.017
_refine_ls_hydrogen_treatment constr
_refine_ls_matrix_type full
_refine_ls_number_parameters 273
_refine_ls_number_reflns 5899
_refine_ls_number_restraints 0
_refine_ls_restrained_S_all 1.017
_refine_ls_R_factor_all 0.0948
_refine_ls_R_factor_gt 0.0572
_refine_ls_shift/su_max 0.000
_refine_ls_shift/su_mean 0.000
_refine_ls_structure_factor_coef Fsqd
_refine_ls_weighting_details 'w=1/[\s^2^(Fo^2^)+(0.0895P)^2^+1.1829P] where P=(Fo^2^+2Fc^2^)/3'
_refine_ls_weighting_scheme calc
_refine_ls_wR_factor_gt 0.1512
_refine_ls_wR_factor_ref 0.1766
_reflns_Friedel_coverage 0.000
_reflns_number_gt 3909
_reflns_number_total 5899
_reflns_threshold_expression 'I > 2\s(I)'
_cod_data_source_file d2cc05129j2.cif
_cod_data_source_block mo_20200720a_0m_sq
_cod_database_code 7131000
_shelx_shelxl_version_number 2018/3
_shelx_space_group_comment
;
The symmetry employed for this shelxl refinement is uniquely defined
by the following loop, which should always be used as a source of
symmetry information in preference to the above space-group names.
They are only intended as comments.
;
_shelx_estimated_absorpt_t_max 0.969
_shelx_estimated_absorpt_t_min 0.965
_olex2_refinement_description
;
1. Fixed Uiso
 At 1.2 times of:
  All C(H) groups, All C(H,H) groups, All N(H) groups
 At 1.5 times of:
  All C(H,H,H) groups
2.a Secondary CH2 refined with riding coordinates:
 C21(H21A,H21B), C22(H22A,H22B), C23(H23A,H23B), C24(H24A,H24B)
2.b Aromatic/amide H refined with riding coordinates:
 C3(H3), C4(H4), C6(H6), C7(H7), C9(H9), C10(H10), C11(H11), C12(H12),
 C15(H15), C17(H17), C18(H18), N1(H1)
2.c Idealised Me refined as rotating group:
 C1(H1A,H1B,H1C), C20(H20A,H20B,H20C)
;
_platon_squeeze_void_probe_radius 1.20
_olex2_submission_special_instructions 'No special instructions were received'

loop_
_space_group_symop_operation_xyz
'x, y, z'
'-x+1/2, y+1/2, -z+1/2'
'-x, -y, -z'
'x-1/2, -y-1/2, z-1/2'

loop_
_atom_site_label
_atom_site_type_symbol
_atom_site_fract_x
_atom_site_fract_y
_atom_site_fract_z
_atom_site_U_iso_or_equiv
_atom_site_adp_type
_atom_site_occupancy
_atom_site_site_symmetry_order
_atom_site_calc_flag
_atom_site_refinement_flags_posn
_atom_site_refinement_flags_adp
_atom_site_refinement_flags_occupancy
_atom_site_disorder_assembly
_atom_site_disorder_group
C1 C 0.5196(3) 0.3220(4) 0.84189(10) 0.0717(8) Uani 1 1 d . . . . .
H1A H 0.506197 0.409939 0.859037 0.107 Uiso 1 1 calc GR . . . .
H1B H 0.618215 0.302558 0.841027 0.107 Uiso 1 1 calc GR . . . .
H1C H 0.475144 0.241552 0.856344 0.107 Uiso 1 1 calc GR . . . .
C2 C 0.4550(2) 0.3407(3) 0.79325(9) 0.0501(6) Uani 1 1 d . . . . .
C3 C 0.3718(2) 0.4600(3) 0.78075(8) 0.0499(6) Uani 1 1 d . . . . .
H3 H 0.356885 0.532175 0.802359 0.060 Uiso 1 1 calc R . . . .
C4 C 0.3106(2) 0.4739(3) 0.73682(8) 0.0471(5) Uani 1 1 d . . . . .
H4 H 0.255335 0.555053 0.728924 0.057 Uiso 1 1 calc R . . . .
C5 C 0.3319(2) 0.3668(2) 0.70460(8) 0.0411(5) Uani 1 1 d . . . . .
C6 C 0.4179(2) 0.2476(3) 0.71629(9) 0.0497(6) Uani 1 1 d . . . . .
H6 H 0.434565 0.176537 0.694520 0.060 Uiso 1 1 calc R . . . .
C7 C 0.4782(3) 0.2358(3) 0.76027(9) 0.0536(6) Uani 1 1 d . . . . .
H7 H 0.535422 0.155975 0.768021 0.064 Uiso 1 1 calc R . . . .
C8 C 0.5022(2) 0.4215(2) 0.61242(7) 0.0412(5) Uani 1 1 d . . . . .
C9 C 0.5234(3) 0.3058(3) 0.58283(8) 0.0566(6) Uani 1 1 d . . . . .
H9 H 0.446580 0.258646 0.568153 0.068 Uiso 1 1 calc R . . . .
C10 C 0.6578(3) 0.2604(3) 0.57505(9) 0.0630(7) Uani 1 1 d . . . . .
H10 H 0.671515 0.182267 0.555433 0.076 Uiso 1 1 calc R . . . .
C11 C 0.7712(3) 0.3315(3) 0.59649(9) 0.0602(7) Uani 1 1 d . . . . .
H11 H 0.861887 0.302673 0.590801 0.072 Uiso 1 1 calc R . . . .
C12 C 0.7507(2) 0.4457(3) 0.62652(8) 0.0490(6) Uani 1 1 d . . . . .
H12 H 0.828252 0.492463 0.640900 0.059 Uiso 1 1 calc R . . . .
C13 C 0.6159(2) 0.4922(2) 0.63563(7) 0.0381(5) Uani 1 1 d . . . . .
C14 C 0.5985(2) 0.6039(2) 0.67234(7) 0.0353(4) Uani 1 1 d . . . . .
C15 C 0.6617(2) 0.5738(2) 0.71595(7) 0.0405(5) Uani 1 1 d . . . . .
H15 H 0.717736 0.490802 0.719669 0.049 Uiso 1 1 calc R . . . .
C16 C 0.6448(2) 0.6614(3) 0.75373(7) 0.0434(5) Uani 1 1 d . . . . .
C17 C 0.5601(2) 0.7832(3) 0.74770(8) 0.0482(5) Uani 1 1 d . . . . .
H17 H 0.543122 0.841380 0.772848 0.058 Uiso 1 1 calc R . . . .
C18 C 0.5002(2) 0.8200(2) 0.70484(8) 0.0464(5) Uani 1 1 d . . . . .
H18 H 0.445389 0.903983 0.701542 0.056 Uiso 1 1 calc R . . . .
C19 C 0.5203(2) 0.7334(2) 0.66640(7) 0.0383(5) Uani 1 1 d . . . . .
C20 C 0.7134(3) 0.6229(3) 0.79992(8) 0.0583(7) Uani 1 1 d . . . . .
H20A H 0.751645 0.525899 0.798945 0.087 Uiso 1 1 calc GR . . . .
H20B H 0.644958 0.626944 0.822533 0.087 Uiso 1 1 calc GR . . . .
H20C H 0.787392 0.691379 0.807829 0.087 Uiso 1 1 calc GR . . . .
C21 C 0.5614(3) 0.8043(3) 0.58786(8) 0.0542(6) Uani 1 1 d . . . . .
H21A H 0.631451 0.727430 0.587739 0.065 Uiso 1 1 calc R . . . .
H21B H 0.608778 0.895341 0.596231 0.065 Uiso 1 1 calc R . . . .
C22 C 0.4884(3) 0.8184(4) 0.54090(9) 0.0723(8) Uani 1 1 d . . . . .
H22A H 0.556831 0.842503 0.518990 0.087 Uiso 1 1 calc R . . . .
H22B H 0.446142 0.725256 0.531968 0.087 Uiso 1 1 calc R . . . .
C23 C 0.2841(3) 0.8955(4) 0.57244(11) 0.0749(9) Uani 1 1 d . . . . .
H23A H 0.237948 0.803458 0.564500 0.090 Uiso 1 1 calc R . . . .
H23B H 0.212910 0.971397 0.571631 0.090 Uiso 1 1 calc R . . . .
C24 C 0.3525(3) 0.8851(3) 0.61990(9) 0.0580(6) Uani 1 1 d . . . . .
H24A H 0.396152 0.977896 0.628490 0.070 Uiso 1 1 calc R . . . .
H24B H 0.282442 0.863500 0.641498 0.070 Uiso 1 1 calc R . . . .
N1 N 0.36184(19) 0.4702(2) 0.61825(6) 0.0439(4) Uani 1 1 d . . . . .
H1 H 0.333640 0.550247 0.605176 0.053 Uiso 1 1 calc R . . . .
N2 N 0.45869(19) 0.76957(19) 0.62160(6) 0.0412(4) Uani 1 1 d . . . . .
O1 O 0.13215(17) 0.4716(2) 0.64965(7) 0.0646(5) Uani 1 1 d . . . . .
O2 O 0.2407(2) 0.23515(19) 0.63062(7) 0.0653(5) Uani 1 1 d . . . . .
O3 O 0.3829(2) 0.9279(2) 0.53953(7) 0.0781(6) Uani 1 1 d . . . . .
S1 S 0.25357(6) 0.38041(6) 0.64855(2) 0.04801(19) Uani 1 1 d . . . . .

loop_
_atom_site_aniso_label
_atom_site_aniso_U_11
_atom_site_aniso_U_22
_atom_site_aniso_U_33
_atom_site_aniso_U_23
_atom_site_aniso_U_13
_atom_site_aniso_U_12
C1 0.0697(18) 0.081(2) 0.0637(17) 0.0156(15) -0.0018(14) -0.0083(16)
C2 0.0405(12) 0.0544(14) 0.0562(14) 0.0094(12) 0.0081(10) -0.0080(10)
C3 0.0500(13) 0.0507(14) 0.0502(13) -0.0035(11) 0.0126(10) -0.0008(11)
C4 0.0422(12) 0.0421(12) 0.0581(14) 0.0007(11) 0.0115(10) 0.0068(10)
C5 0.0332(10) 0.0371(11) 0.0537(13) 0.0020(10) 0.0096(9) -0.0027(9)
C6 0.0460(13) 0.0370(12) 0.0667(16) -0.0007(11) 0.0082(11) 0.0023(10)
C7 0.0452(13) 0.0462(13) 0.0693(17) 0.0090(12) 0.0031(11) 0.0052(10)
C8 0.0532(13) 0.0372(11) 0.0331(10) 0.0000(9) 0.0024(9) 0.0030(10)
C9 0.0785(18) 0.0485(14) 0.0426(13) -0.0102(11) 0.0021(12) 0.0008(13)
C10 0.093(2) 0.0522(15) 0.0452(14) -0.0103(12) 0.0132(13) 0.0187(15)
C11 0.0707(17) 0.0603(16) 0.0517(15) 0.0026(12) 0.0203(13) 0.0211(14)
C12 0.0510(13) 0.0496(14) 0.0473(13) 0.0027(11) 0.0093(10) 0.0092(11)
C13 0.0484(12) 0.0327(10) 0.0336(10) 0.0033(8) 0.0058(9) 0.0046(9)
C14 0.0346(10) 0.0342(10) 0.0375(10) -0.0018(8) 0.0049(8) -0.0020(8)
C15 0.0397(11) 0.0394(11) 0.0423(12) -0.0005(9) 0.0023(9) -0.0014(9)
C16 0.0435(12) 0.0472(12) 0.0397(11) -0.0053(10) 0.0034(9) -0.0117(10)
C17 0.0537(13) 0.0457(13) 0.0456(13) -0.0130(10) 0.0067(10) -0.0065(11)
C18 0.0524(13) 0.0335(11) 0.0537(14) -0.0070(10) 0.0059(10) 0.0013(10)
C19 0.0402(11) 0.0330(10) 0.0419(11) 0.0003(9) 0.0047(9) -0.0021(8)
C20 0.0624(15) 0.0681(17) 0.0439(13) -0.0055(12) -0.0010(11) -0.0093(13)
C21 0.0608(15) 0.0540(15) 0.0487(14) 0.0121(11) 0.0109(11) 0.0063(12)
C22 0.094(2) 0.075(2) 0.0486(15) 0.0137(14) 0.0103(14) 0.0203(17)
C23 0.0722(19) 0.082(2) 0.0690(18) 0.0126(16) -0.0071(15) 0.0253(16)
C24 0.0601(15) 0.0532(15) 0.0608(15) 0.0052(12) 0.0047(12) 0.0168(12)
N1 0.0473(10) 0.0378(10) 0.0457(10) 0.0024(8) -0.0048(8) 0.0010(8)
N2 0.0460(10) 0.0353(9) 0.0424(10) 0.0042(8) 0.0034(8) 0.0046(8)
O1 0.0410(9) 0.0695(12) 0.0818(13) -0.0004(10) -0.0069(8) 0.0051(8)
O2 0.0771(13) 0.0430(10) 0.0743(12) -0.0103(9) -0.0066(10) -0.0162(9)
O3 0.0981(15) 0.0750(14) 0.0606(12) 0.0211(10) -0.0006(11) 0.0243(12)
S1 0.0429(3) 0.0411(3) 0.0592(4) -0.0034(3) -0.0029(2) -0.0044(2)

loop_
_atom_type_symbol
_atom_type_description
_atom_type_scat_dispersion_real
_atom_type_scat_dispersion_imag
_atom_type_scat_source
C C 0.0033 0.0016 'International Tables Vol C Tables 4.2.6.8 and 6.1.1.4'
H H 0.0000 0.0000 'International Tables Vol C Tables 4.2.6.8 and 6.1.1.4'
N N 0.0061 0.0033 'International Tables Vol C Tables 4.2.6.8 and 6.1.1.4'
O O 0.0106 0.0060 'International Tables Vol C Tables 4.2.6.8 and 6.1.1.4'
S S 0.1246 0.1234 'International Tables Vol C Tables 4.2.6.8 and 6.1.1.4'

loop_
_geom_angle_atom_site_label_1
_geom_angle_atom_site_label_2
_geom_angle_atom_site_label_3
_geom_angle
_geom_angle_site_symmetry_1
_geom_angle_site_symmetry_3
_geom_angle_publ_flag
H1A C1 H1B 109.5 . . ?
H1A C1 H1C 109.5 . . ?
H1B C1 H1C 109.5 . . ?
C2 C1 H1A 109.5 . . ?
C2 C1 H1B 109.5 . . ?
C2 C1 H1C 109.5 . . ?
C3 C2 C1 121.7(2) . . ?
C3 C2 C7 118.5(2) . . ?
C7 C2 C1 119.9(2) . . ?
C2 C3 H3 119.4 . . ?
C4 C3 C2 121.2(2) . . ?
C4 C3 H3 119.4 . . ?
C3 C4 H4 120.1 . . ?
C3 C4 C5 119.7(2) . . ?
C5 C4 H4 120.1 . . ?
C4 C5 C6 119.8(2) . . ?
C4 C5 S1 120.77(17) . . ?
C6 C5 S1 119.38(18) . . ?
C5 C6 H6 120.2 . . ?
C7 C6 C5 119.6(2) . . ?
C7 C6 H6 120.2 . . ?
C2 C7 H7 119.4 . . ?
C6 C7 C2 121.2(2) . . ?
C6 C7 H7 119.4 . . ?
C9 C8 C13 120.8(2) . . ?
C9 C8 N1 119.1(2) . . ?
C13 C8 N1 120.06(19) . . ?
C8 C9 H9 119.8 . . ?
C10 C9 C8 120.4(3) . . ?
C10 C9 H9 119.8 . . ?
C9 C10 H10 120.2 . . ?
C11 C10 C9 119.6(2) . . ?
C11 C10 H10 120.2 . . ?
C10 C11 H11 119.9 . . ?
C10 C11 C12 120.2(2) . . ?
C12 C11 H11 119.9 . . ?
C11 C12 H12 119.3 . . ?
C11 C12 C13 121.3(2) . . ?
C13 C12 H12 119.3 . . ?
C8 C13 C14 122.80(19) . . ?
C12 C13 C8 117.5(2) . . ?
C12 C13 C14 119.4(2) . . ?
C15 C14 C13 117.12(18) . . ?
C15 C14 C19 118.12(19) . . ?
C19 C14 C13 124.72(18) . . ?
C14 C15 H15 118.4 . . ?
C16 C15 C14 123.2(2) . . ?
C16 C15 H15 118.4 . . ?
C15 C16 C20 121.0(2) . . ?
C17 C16 C15 117.6(2) . . ?
C17 C16 C20 121.3(2) . . ?
C16 C17 H17 119.5 . . ?
C16 C17 C18 121.0(2) . . ?
C18 C17 H17 119.5 . . ?
C17 C18 H18 119.4 . . ?
C17 C18 C19 121.2(2) . . ?
C19 C18 H18 119.4 . . ?
C14 C19 N2 119.23(18) . . ?
C18 C19 C14 118.60(19) . . ?
C18 C19 N2 122.12(19) . . ?
C16 C20 H20A 109.5 . . ?
C16 C20 H20B 109.5 . . ?
C16 C20 H20C 109.5 . . ?
H20A C20 H20B 109.5 . . ?
H20A C20 H20C 109.5 . . ?
H20B C20 H20C 109.5 . . ?
H21A C21 H21B 108.2 . . ?
C22 C21 H21A 109.7 . . ?
C22 C21 H21B 109.7 . . ?
N2 C21 H21A 109.7 . . ?
N2 C21 H21B 109.7 . . ?
N2 C21 C22 109.9(2) . . ?
C21 C22 H22A 109.2 . . ?
C21 C22 H22B 109.2 . . ?
H22A C22 H22B 107.9 . . ?
O3 C22 C21 111.8(2) . . ?
O3 C22 H22A 109.2 . . ?
O3 C22 H22B 109.2 . . ?
H23A C23 H23B 107.9 . . ?
C24 C23 H23A 109.3 . . ?
C24 C23 H23B 109.3 . . ?
O3 C23 H23A 109.3 . . ?
O3 C23 H23B 109.3 . . ?
O3 C23 C24 111.8(2) . . ?
C23 C24 H24A 109.7 . . ?
C23 C24 H24B 109.7 . . ?
H24A C24 H24B 108.2 . . ?
N2 C24 C23 109.7(2) . . ?
N2 C24 H24A 109.7 . . ?
N2 C24 H24B 109.7 . . ?
C8 N1 H1 118.6 . . ?
C8 N1 S1 122.76(15) . . ?
S1 N1 H1 118.6 . . ?
C19 N2 C21 114.15(18) . . ?
C19 N2 C24 115.95(18) . . ?
C24 N2 C21 108.25(19) . . ?
C22 O3 C23 109.6(2) . . ?
N1 S1 C5 107.22(10) . . ?
O1 S1 C5 108.37(11) . . ?
O1 S1 N1 105.30(11) . . ?
O2 S1 C5 107.25(11) . . ?
O2 S1 N1 108.11(11) . . ?
O2 S1 O1 119.99(12) . . ?

loop_
_geom_bond_atom_site_label_1
_geom_bond_atom_site_label_2
_geom_bond_distance
_geom_bond_site_symmetry_2
_geom_bond_publ_flag
C1 H1A 0.9600 . ?
C1 H1B 0.9600 . ?
C1 H1C 0.9600 . ?
C1 C2 1.520(4) . ?
C2 C3 1.383(3) . ?
C2 C7 1.387(4) . ?
C3 H3 0.9300 . ?
C3 C4 1.380(3) . ?
C4 H4 0.9300 . ?
C4 C5 1.382(3) . ?
C5 C6 1.393(3) . ?
C5 S1 1.758(2) . ?
C6 H6 0.9300 . ?
C6 C7 1.376(4) . ?
C7 H7 0.9300 . ?
C8 C9 1.388(3) . ?
C8 C13 1.399(3) . ?
C8 N1 1.432(3) . ?
C9 H9 0.9300 . ?
C9 C10 1.382(4) . ?
C10 H10 0.9300 . ?
C10 C11 1.377(4) . ?
C11 H11 0.9300 . ?
C11 C12 1.386(4) . ?
C12 H12 0.9300 . ?
C12 C13 1.397(3) . ?
C13 C14 1.497(3) . ?
C14 C15 1.400(3) . ?
C14 C19 1.404(3) . ?
C15 H15 0.9300 . ?
C15 C16 1.381(3) . ?
C16 C17 1.380(3) . ?
C16 C20 1.501(3) . ?
C17 H17 0.9300 . ?
C17 C18 1.383(3) . ?
C18 H18 0.9300 . ?
C18 C19 1.397(3) . ?
C19 N2 1.437(3) . ?
C20 H20A 0.9600 . ?
C20 H20B 0.9600 . ?
C20 H20C 0.9600 . ?
C21 H21A 0.9700 . ?
C21 H21B 0.9700 . ?
C21 C22 1.502(4) . ?
C21 N2 1.470(3) . ?
C22 H22A 0.9700 . ?
C22 H22B 0.9700 . ?
C22 O3 1.418(3) . ?
C23 H23A 0.9700 . ?
C23 H23B 0.9700 . ?
C23 C24 1.495(4) . ?
C23 O3 1.422(4) . ?
C24 H24A 0.9700 . ?
C24 H24B 0.9700 . ?
C24 N2 1.462(3) . ?
N1 H1 0.8600 . ?
N1 S1 1.627(2) . ?
O1 S1 1.4297(18) . ?
O2 S1 1.4289(18) . ?

loop_
_platon_squeeze_void_nr
_platon_squeeze_void_average_x
_platon_squeeze_void_average_y
_platon_squeeze_void_average_z
_platon_squeeze_void_volume
_platon_squeeze_void_count_electrons
_platon_squeeze_void_content
1 0.498 -0.048 0.000 263 61 ' '
2 0.002 -0.010 0.500 263 61 ' '
